data_8000265
loop_
_publ_author_name
'Zhou, Jiadong'
'Zhang, Wenqiang'
'Jiang, Xiao-Fang'
'Wang, Cong'
'Zhou, Xuehong'
'Xu, Biao'
'Liu, Linlin'
'Xie, Zengqi'
'Ma, Yuguang'

_publ_section_title
;
 Magic-Angle Stacking and Strong Intermolecular \p-\p Interaction in a
 Perylene Bisimide Crystal: An Approach for Efficient Near-Infrared (NIR)
 Emission and High Electron Mobility.
;
_journal_name_full 'The journal of physical chemistry letters'
_journal_page_first 596
_journal_page_last 600
_journal_paper_doi 10.1021/acs.jpclett.7b03251
_journal_year 2018
_chemical_formula_moiety '2(C20 H13 N O3)'
_chemical_formula_sum 'C40 H26 N2 O6'
_chemical_formula_weight 630.63
_space_group_crystal_system triclinic
_space_group_IT_number 2
_space_group_name_Hall '-P 1'
_space_group_name_H-M_alt 'P -1'
_symmetry_space_group_name_Hall '-P 1'
_symmetry_space_group_name_H-M 'P -1'
_atom_sites_solution_hydrogens geom
_atom_sites_solution_primary dual
_audit_creation_date 2017-09-25
_audit_creation_method
;
Olex2 1.2
(compiled 2017.08.10 svn.r3458 for OlexSys, GUI svn.r5381)
;
_cell_angle_alpha 96.309(4)
_cell_angle_beta 92.989(4)
_cell_angle_gamma 90.443(4)
_cell_formula_units_Z 2
_cell_length_a 4.5671(2)
_cell_length_b 17.5924(9)
_cell_length_c 18.2091(9)
_cell_measurement_reflns_used 2630
_cell_measurement_temperature 300.5(5)
_cell_measurement_theta_max 71.9950
_cell_measurement_theta_min 5.0820
_cell_volume 1452.06(12)
_computing_cell_refinement 'CrysAlisPro 1.171.39.20a (Rigaku OD, 2015)'
_computing_data_collection 'CrysAlisPro 1.171.39.20a (Rigaku OD, 2015)'
_computing_data_reduction 'CrysAlisPro 1.171.39.20a (Rigaku OD, 2015)'
_computing_molecular_graphics 'Olex2 (Dolomanov et al., 2009)'
_computing_publication_material 'Olex2 (Dolomanov et al., 2009)'
_computing_structure_refinement 'ShelXL (Sheldrick, 2015)'
_computing_structure_solution 'ShelXT (Sheldrick, 2015)'
_diffrn_ambient_environment air
_diffrn_ambient_temperature 300.5(5)
_diffrn_detector 'CCD plate'
_diffrn_measured_fraction_theta_full 0.979
_diffrn_measured_fraction_theta_max 0.979
_diffrn_measurement_details
;
List of Runs (angles in degrees, time in seconds):

  # Type    Start    End  Width  t~exp~   \w     \q     \k     \f   Frames
--------------------------------------------------------------------------
  1  \w     56.00  82.00   0.50    2.00    --    0.00  38.00 -30.00   52
  2  \w    -33.00  13.00   0.50    2.00    --    0.00 -72.00 120.00   92
  3  \w    -12.00  45.00   0.50    2.00    --    0.00  38.00 -30.00  114
  4  \w    -87.00  -7.00   0.50    2.00    --    0.00 -38.00   0.00  160
  5  \w    -85.00 -60.00   0.50    2.00    --    0.00 -72.00 120.00   50
  6  \w   -112.00 -12.00   0.50    8.00    --  -98.80  57.00  30.00  200
  7  \w    -35.00 -10.00   0.50    8.00    --  -98.80  72.00-180.00   50
  8  \w   -108.00 -65.00   0.50    8.00    --  -98.80  38.00-180.00   86
  9  \w   -101.00 -60.00   0.50    8.00    --  -98.80  72.00  90.00   82
 10  \w   -113.00 -38.00   0.50    8.00    --  -98.80  72.00 150.00  150
 11  \w   -109.00 -56.00   0.50    8.00    --  -98.80  57.00 -90.00  106
 12  \w    -50.00 -12.00   0.50    8.00    --  -98.80  57.00 -90.00   76
 13  \w   -187.00 -85.00   0.50    8.00    --  -98.80 -19.00  30.00  204
 14  \w    -89.00 -54.00   0.50    8.00    --  -98.80  72.00 120.00   70
 15  \w   -107.00 -43.00   0.50    8.00    --  -98.80  72.00 -90.00  128
 16  \w   -188.00-128.00   0.50    8.00    --  -98.80 -19.00  90.00  120
 17  \w   -150.00-124.00   0.50    8.00    --  -98.80 -19.00 150.00   52
 18  \w   -188.00-162.00   0.50    8.00    --  -98.80 -19.00 150.00   52
 19  \w    -95.00 -69.00   0.50    8.00    --  -98.80  72.00  30.00   52
 20  \w    -58.00 -11.00   0.50    8.00    --  -98.80  38.00-180.00   94
 21  \w    -52.00 -27.00   0.50    8.00    --  -98.80  72.00 -30.00   50
 22  \w    -34.00  -9.00   0.50    8.00    --  -98.80  72.00  90.00   50
 23  \w   -188.00 -90.00   0.50    8.00    --  -98.80 -19.00 -30.00  196
 24  \w    -95.00 -40.00   0.50    8.00    --  -98.80  72.00   0.00  110
 25  \w    -97.00 -45.00   0.50    8.00    --  -98.80  72.00  60.00  104
 26  \w   -108.00 -72.00   0.50    8.00    --  -98.80  72.00-120.00   72
 27  \w   -105.00 -79.00   0.50    8.00    --  -98.80  72.00 -30.00   52
;
_diffrn_measurement_device 'four-circle diffractometer'
_diffrn_measurement_device_type 'XtaLAB AFC12 (RCD3): Kappa single'
_diffrn_measurement_method '\w scans'
_diffrn_orient_matrix_type 'CrysAlisPro convention (1999,Acta A55,543-557)'
_diffrn_orient_matrix_UB_11 -0.0925571000
_diffrn_orient_matrix_UB_12 0.0765817000
_diffrn_orient_matrix_UB_13 0.0410675000
_diffrn_orient_matrix_UB_21 0.1119083000
_diffrn_orient_matrix_UB_22 0.0426552000
_diffrn_orient_matrix_UB_23 -0.0627494000
_diffrn_orient_matrix_UB_31 -0.3049956000
_diffrn_orient_matrix_UB_32 -0.0089124000
_diffrn_orient_matrix_UB_33 -0.0405209000
_diffrn_radiation_monochromator graphite
_diffrn_radiation_probe x-ray
_diffrn_radiation_type CuK\a
_diffrn_radiation_wavelength 1.54184
_diffrn_reflns_av_R_equivalents 0.0393
_diffrn_reflns_av_unetI/netI 0.0603
_diffrn_reflns_Laue_measured_fraction_full 0.979
_diffrn_reflns_Laue_measured_fraction_max 0.979
_diffrn_reflns_limit_h_max 3
_diffrn_reflns_limit_h_min -5
_diffrn_reflns_limit_k_max 20
_diffrn_reflns_limit_k_min -21
_diffrn_reflns_limit_l_max 20
_diffrn_reflns_limit_l_min -21
_diffrn_reflns_number 12421
_diffrn_reflns_point_group_measured_fraction_full 0.979
_diffrn_reflns_point_group_measured_fraction_max 0.979
_diffrn_reflns_theta_full 67.078
_diffrn_reflns_theta_max 67.078
_diffrn_reflns_theta_min 2.445
_diffrn_source 'fine-focus sealed X-ray tube'
_diffrn_source_type 'Enhance (Cu) X-ray Source'
_exptl_absorpt_coefficient_mu 0.797
_exptl_absorpt_correction_T_max 1.00000
_exptl_absorpt_correction_T_min 0.81446
_exptl_absorpt_correction_type multi-scan
_exptl_absorpt_process_details
;
CrysAlisPro 1.171.39.20a (Rigaku Oxford Diffraction, 2015)
Empirical absorption correction using spherical harmonics,
 implemented in SCALE3 ABSPACK scaling algorithm.
;
_exptl_crystal_colour black
_exptl_crystal_density_diffrn 1.442
_exptl_crystal_density_method 'not measured'
_exptl_crystal_description ribbon
_exptl_crystal_F_000 656
_exptl_crystal_size_max 0.8
_exptl_crystal_size_mid 0.7
_exptl_crystal_size_min 0.4
_refine_diff_density_max 0.154
_refine_diff_density_min -0.160
_refine_diff_density_rms 0.038
_refine_ls_extinction_method none
_refine_ls_goodness_of_fit_ref 1.048
_refine_ls_hydrogen_treatment constr
_refine_ls_matrix_type full
_refine_ls_number_parameters 435
_refine_ls_number_reflns 5104
_refine_ls_number_restraints 0
_refine_ls_restrained_S_all 1.048
_refine_ls_R_factor_all 0.0903
_refine_ls_R_factor_gt 0.0484
_refine_ls_shift/su_max 0.000
_refine_ls_shift/su_mean 0.000
_refine_ls_structure_factor_coef Fsqd
_refine_ls_weighting_details 'w=1/[\s^2^(Fo^2^)+(0.0679P)^2^+0.0949P] where P=(Fo^2^+2Fc^2^)/3'
_refine_ls_weighting_scheme calc
_refine_ls_wR_factor_gt 0.1276
_refine_ls_wR_factor_ref 0.1524
_reflns_Friedel_coverage 0.000
_reflns_number_gt 3014
_reflns_number_total 5104
_reflns_threshold_expression 'I > 2\s(I)'
_cod_data_source_file jz7b03251_si_002.cif
_cod_data_source_block po
_cod_database_code 8000265
_shelx_shelxl_version_number 2016/6
_shelx_space_group_comment
;
The symmetry employed for this shelxl refinement is uniquely defined
by the following loop, which should always be used as a source of
symmetry information in preference to the above space-group names.
They are only intended as comments.
;
_reflns_odcompleteness_completeness 97.95
_reflns_odcompleteness_iscentric 1
_reflns_odcompleteness_theta 66.97
_olex2_refinement_description
;
1. Fixed Uiso
 At 1.2 times of:
  All C(H) groups, All C(H,H) groups
 At 1.5 times of:
  All C(H,H,H) groups
2.a Secondary CH2 refined with riding coordinates:
 C00T(H00A,H00B), C017(H01D,H01E)
2.b Aromatic/amide H refined with riding coordinates:
 C00G(H00G), C00H(H00H), C00J(H00J), C00K(H00K), C00S(H00S), C00W(H00W),
 C00X(H00X), C010(H010), C012(H012), C013(H013), C014(H014), C015(H015),
 C016(H016), C018(H018), C019(H019), C01A(H01F)
2.c Idealised Me refined as rotating group:
 C01B(H01G,H01H,H01I), C01C(H01A,H01B,H01C)
;
_olex2_submission_special_instructions 'No special instructions were received'
_oxdiff_exptl_absorpt_empirical_details
;
Empirical correction (ABSPACK) includes:
- Absorption correction using spherical harmonics
- Frame scaling
;
_oxdiff_exptl_absorpt_empirical_full_max 1.628
_oxdiff_exptl_absorpt_empirical_full_min 0.693

loop_
_space_group_symop_operation_xyz
'x, y, z'
'-x, -y, -z'

loop_
_atom_site_label
_atom_site_type_symbol
_atom_site_fract_x
_atom_site_fract_y
_atom_site_fract_z
_atom_site_U_iso_or_equiv
_atom_site_adp_type
_atom_site_occupancy
_atom_site_site_symmetry_order
_atom_site_calc_flag
_atom_site_refinement_flags_posn
O001 O 0.9159(4) 0.62284(11) 0.74119(10) 0.0724(5) Uani 1 1 d .
O002 O 0.7599(4) 0.78826(11) 0.56924(10) 0.0732(5) Uani 1 1 d .
N003 N 0.8375(4) 0.70594(12) 0.65552(11) 0.0566(5) Uani 1 1 d .
O004 O 1.3295(4) 0.36536(13) 0.76870(11) 0.0845(6) Uani 1 1 d .
O005 O 0.7436(5) 0.06269(13) 0.55362(13) 0.0920(7) Uani 1 1 d .
O006 O 1.0694(5) 0.19099(14) 0.92056(12) 0.0921(7) Uani 1 1 d .
O007 O 0.4467(6) 0.93985(14) 0.92216(12) 0.0995(7) Uani 1 1 d .
N008 N 1.1972(4) 0.27748(14) 0.84384(12) 0.0689(6) Uani 1 1 d .
C009 C 0.4235(4) 0.60301(13) 0.57735(12) 0.0471(6) Uani 1 1 d .
C00A C 0.2120(4) 0.55153(13) 0.53873(12) 0.0469(6) Uani 1 1 d .
C00B C 0.4907(5) 0.67207(14) 0.54968(12) 0.0498(6) Uani 1 1 d .
C00C C 0.0722(5) 0.57119(13) 0.47176(12) 0.0478(6) Uani 1 1 d .
C00D C 0.1463(4) 0.48185(13) 0.56821(12) 0.0475(6) Uani 1 1 d .
C00E C 0.5649(5) 0.58407(14) 0.64377(12) 0.0509(6) Uani 1 1 d .
C00F C 0.7851(5) 0.63722(15) 0.68438(13) 0.0553(6) Uani 1 1 d .
C00G C 0.4966(5) 0.51677(15) 0.67067(13) 0.0557(6) Uani 1 1 d .
H00G H 0.589947 0.504713 0.714430 0.067 Uiso 1 1 calc R
C00H C 0.2906(5) 0.46658(15) 0.63361(13) 0.0555(6) Uani 1 1 d .
H00H H 0.247825 0.421346 0.653136 0.067 Uiso 1 1 calc R
C00I C 0.7035(5) 0.72703(16) 0.59038(13) 0.0558(6) Uani 1 1 d .
C00J C 0.3524(5) 0.68957(15) 0.48503(13) 0.0571(6) Uani 1 1 d .
H00J H 0.396812 0.735453 0.466897 0.069 Uiso 1 1 calc R
C00K C 0.1478(5) 0.63988(15) 0.44649(13) 0.0568(6) Uani 1 1 d .
H00K H 0.058791 0.652852 0.402560 0.068 Uiso 1 1 calc R
C00L C 0.8818(5) 0.81086(15) 0.75763(14) 0.0597(6) Uani 1 1 d .
C00M C 0.5216(5) 0.42364(16) 1.02243(13) 0.0588(7) Uani 1 1 d .
C00N C 0.6765(5) 0.44402(16) 0.96091(13) 0.0585(7) Uani 1 1 d .
C00O C 0.6593(5) 0.51884(16) 0.93788(13) 0.0587(7) Uani 1 1 d .
C00P C 0.8507(5) 0.38824(16) 0.92228(13) 0.0589(7) Uani 1 1 d .
C00Q C 1.0070(5) 0.40787(17) 0.86149(13) 0.0608(7) Uani 1 1 d .
C00R C 0.8710(5) 0.31395(17) 0.94384(13) 0.0640(7) Uani 1 1 d .
C00S C 0.9859(5) 0.48008(17) 0.84064(14) 0.0652(7) Uani 1 1 d .
H00S H 1.088318 0.492661 0.800728 0.078 Uiso 1 1 calc R
C00T C 1.0381(5) 0.76216(16) 0.69954(14) 0.0639(7) Uani 1 1 d .
H00A H 1.125524 0.794751 0.666750 0.077 Uiso 1 1 calc R
H00B H 1.194924 0.735175 0.723135 0.077 Uiso 1 1 calc R
C00U C 1.1883(6) 0.35041(18) 0.82093(14) 0.0684(8) Uani 1 1 d .
C00V C 1.2054(6) 0.17911(17) 0.73487(15) 0.0679(8) Uani 1 1 d .
C00W C 0.8933(6) 0.79444(17) 0.83041(15) 0.0721(8) Uani 1 1 d .
H00W H 1.001580 0.752978 0.843525 0.086 Uiso 1 1 calc R
C00X C 0.8149(6) 0.53488(17) 0.87785(14) 0.0652(7) Uani 1 1 d .
H00X H 0.804125 0.583417 0.862233 0.078 Uiso 1 1 calc R
C00Y C 0.9009(6) 0.10338(17) 0.61060(17) 0.0698(7) Uani 1 1 d .
C00Z C 0.5842(7) 0.89978(18) 0.86506(15) 0.0721(8) Uani 1 1 d .
C010 C 0.5503(6) 0.34977(17) 1.04166(14) 0.0676(7) Uani 1 1 d .
H010 H 0.452002 0.336121 1.081811 0.081 Uiso 1 1 calc R
C011 C 1.0484(6) 0.25550(19) 0.90358(15) 0.0705(8) Uani 1 1 d .
C012 C 1.0908(6) 0.16300(17) 0.60312(16) 0.0698(8) Uani 1 1 d .
H012 H 1.119911 0.178115 0.556654 0.084 Uiso 1 1 calc R
C013 C 1.2370(6) 0.19996(18) 0.66514(16) 0.0729(8) Uani 1 1 d .
H013 H 1.362126 0.240661 0.659603 0.088 Uiso 1 1 calc R
C014 C 0.7202(6) 0.29557(18) 1.00317(14) 0.0701(8) Uani 1 1 d .
H014 H 0.732327 0.246507 1.017507 0.084 Uiso 1 1 calc R
C015 C 0.7192(6) 0.87264(17) 0.74036(15) 0.0708(8) Uani 1 1 d .
H015 H 0.710178 0.885013 0.691942 0.085 Uiso 1 1 calc R
C016 C 0.5679(7) 0.91702(17) 0.79347(15) 0.0745(8) Uani 1 1 d .
H016 H 0.456788 0.958027 0.780476 0.089 Uiso 1 1 calc R
C017 C 1.3734(6) 0.21942(19) 0.80138(15) 0.0773(9) Uani 1 1 d .
H01D H 1.439621 0.181891 0.833588 0.093 Uiso 1 1 calc R
H01E H 1.545646 0.244127 0.785223 0.093 Uiso 1 1 calc R
C018 C 1.0137(7) 0.1190(2) 0.74109(18) 0.0834(9) Uani 1 1 d .
H018 H 0.985795 0.103583 0.787493 0.100 Uiso 1 1 calc R
C019 C 0.7470(7) 0.83853(18) 0.88373(16) 0.0800(9) Uani 1 1 d .
H019 H 0.758265 0.826886 0.932389 0.096 Uiso 1 1 calc R
C01A C 0.8651(7) 0.0820(2) 0.68041(19) 0.0884(10) Uani 1 1 d .
H01F H 0.737951 0.041736 0.686108 0.106 Uiso 1 1 calc R
C01B C 0.7793(8) 0.08030(19) 0.48001(18) 0.0923(10) Uani 1 1 d .
H01G H 0.668815 0.044215 0.445775 0.138 Uiso 1 1 calc GR
H01H H 0.983042 0.077569 0.469549 0.138 Uiso 1 1 calc GR
H01I H 0.710117 0.130989 0.475145 0.138 Uiso 1 1 calc GR
C01C C 0.2940(9) 1.0075(2) 0.9077(2) 0.1124(13) Uani 1 1 d .
H01A H 0.145681 0.995129 0.868773 0.169 Uiso 1 1 calc GR
H01B H 0.429677 1.044123 0.892831 0.169 Uiso 1 1 calc GR
H01C H 0.203888 1.028776 0.951645 0.169 Uiso 1 1 calc GR

loop_
_atom_site_aniso_label
_atom_site_aniso_U_11
_atom_site_aniso_U_22
_atom_site_aniso_U_33
_atom_site_aniso_U_23
_atom_site_aniso_U_13
_atom_site_aniso_U_12
O001 0.0759(12) 0.0762(14) 0.0665(11) 0.0220(10) -0.0108(10) -0.0098(10)
O002 0.0856(12) 0.0650(13) 0.0713(12) 0.0216(10) -0.0004(10) -0.0189(10)
N003 0.0534(11) 0.0593(14) 0.0581(12) 0.0106(10) 0.0048(9) -0.0051(10)
O004 0.0831(12) 0.1057(17) 0.0706(12) 0.0300(11) 0.0178(10) 0.0025(11)
O005 0.0967(15) 0.0822(16) 0.0961(16) 0.0018(13) 0.0165(13) -0.0196(13)
O006 0.1096(16) 0.0918(18) 0.0825(14) 0.0363(13) 0.0178(12) 0.0162(13)
O007 0.1313(18) 0.0933(18) 0.0723(13) 0.0013(12) 0.0058(13) 0.0167(15)
N008 0.0621(12) 0.0889(18) 0.0587(13) 0.0231(12) 0.0011(10) 0.0024(12)
C009 0.0447(11) 0.0504(15) 0.0483(12) 0.0099(11) 0.0117(10) 0.0027(11)
C00A 0.0442(11) 0.0509(15) 0.0483(12) 0.0119(11) 0.0130(10) 0.0045(10)
C00B 0.0530(13) 0.0502(15) 0.0477(13) 0.0079(11) 0.0117(11) -0.0014(11)
C00C 0.0459(11) 0.0508(15) 0.0491(13) 0.0122(11) 0.0116(10) 0.0042(11)
C00D 0.0452(11) 0.0519(15) 0.0473(12) 0.0110(11) 0.0104(10) 0.0027(10)
C00E 0.0480(12) 0.0575(16) 0.0495(13) 0.0115(12) 0.0101(11) 0.0024(11)
C00F 0.0525(13) 0.0604(17) 0.0551(14) 0.0130(12) 0.0079(12) -0.0010(12)
C00G 0.0557(13) 0.0630(17) 0.0504(13) 0.0160(12) 0.0025(11) -0.0016(12)
C00H 0.0581(14) 0.0575(17) 0.0544(14) 0.0200(12) 0.0063(12) -0.0012(12)
C00I 0.0574(14) 0.0581(17) 0.0539(14) 0.0109(12) 0.0130(12) -0.0017(12)
C00J 0.0636(14) 0.0538(17) 0.0566(14) 0.0160(12) 0.0084(12) -0.0058(12)
C00K 0.0641(14) 0.0560(17) 0.0531(14) 0.0184(12) 0.0041(12) -0.0001(12)
C00L 0.0598(14) 0.0584(17) 0.0604(15) 0.0094(13) -0.0047(12) -0.0103(12)
C00M 0.0532(13) 0.0763(19) 0.0483(13) 0.0192(13) -0.0080(11) -0.0125(13)
C00N 0.0491(12) 0.0807(19) 0.0469(13) 0.0201(13) -0.0104(11) -0.0150(13)
C00O 0.0514(13) 0.0787(19) 0.0476(13) 0.0203(13) -0.0092(11) -0.0150(13)
C00P 0.0509(13) 0.081(2) 0.0464(13) 0.0192(13) -0.0082(11) -0.0084(13)
C00Q 0.0510(13) 0.084(2) 0.0490(13) 0.0191(13) -0.0060(11) -0.0079(13)
C00R 0.0607(14) 0.082(2) 0.0517(14) 0.0223(14) -0.0059(12) -0.0047(14)
C00S 0.0570(14) 0.088(2) 0.0540(15) 0.0238(15) -0.0003(12) -0.0120(14)
C00T 0.0552(14) 0.0695(19) 0.0680(16) 0.0139(14) 0.0000(13) -0.0109(13)
C00U 0.0579(15) 0.095(2) 0.0555(15) 0.0247(15) -0.0047(13) -0.0062(15)
C00V 0.0603(15) 0.078(2) 0.0691(17) 0.0219(15) 0.0091(13) 0.0107(14)
C00W 0.0871(19) 0.067(2) 0.0622(17) 0.0107(14) -0.0063(15) 0.0007(15)
C00X 0.0634(15) 0.080(2) 0.0549(15) 0.0220(14) -0.0022(12) -0.0107(14)
C00Y 0.0650(16) 0.066(2) 0.0798(19) 0.0087(16) 0.0113(15) -0.0011(14)
C00Z 0.0851(18) 0.071(2) 0.0586(16) 0.0000(14) -0.0002(14) -0.0039(15)
C010 0.0658(15) 0.082(2) 0.0586(15) 0.0263(15) 0.0030(13) -0.0084(14)
C011 0.0684(16) 0.089(2) 0.0575(16) 0.0260(16) -0.0029(13) 0.0038(16)
C012 0.0730(17) 0.071(2) 0.0680(18) 0.0188(15) 0.0100(15) -0.0004(15)
C013 0.0683(16) 0.085(2) 0.0690(18) 0.0221(16) 0.0061(14) -0.0073(15)
C014 0.0727(16) 0.081(2) 0.0607(16) 0.0260(15) 0.0017(13) -0.0038(15)
C015 0.0857(18) 0.071(2) 0.0558(15) 0.0112(14) -0.0010(14) -0.0027(15)
C016 0.0879(19) 0.068(2) 0.0671(18) 0.0104(15) -0.0071(15) 0.0020(16)
C017 0.0681(16) 0.098(2) 0.0702(18) 0.0274(17) 0.0035(14) 0.0138(16)
C018 0.097(2) 0.085(2) 0.074(2) 0.0259(18) 0.0198(18) 0.0042(19)
C019 0.108(2) 0.075(2) 0.0581(17) 0.0136(15) -0.0004(16) -0.0004(18)
C01A 0.100(2) 0.079(2) 0.092(2) 0.0223(19) 0.031(2) -0.0132(18)
C01B 0.108(2) 0.080(2) 0.088(2) 0.0080(18) 0.0009(19) -0.0041(19)
C01C 0.135(3) 0.103(3) 0.097(3) 0.000(2) 0.003(2) 0.040(3)

loop_
_atom_type_symbol
_atom_type_description
_atom_type_scat_dispersion_real
_atom_type_scat_dispersion_imag
_atom_type_scat_source
C C 0.0181 0.0091 'International Tables Vol C Tables 4.2.6.8 and 6.1.1.4'
H H 0.0000 0.0000 'International Tables Vol C Tables 4.2.6.8 and 6.1.1.4'
N N 0.0311 0.0180 'International Tables Vol C Tables 4.2.6.8 and 6.1.1.4'
O O 0.0492 0.0322 'International Tables Vol C Tables 4.2.6.8 and 6.1.1.4'

loop_
_geom_angle_atom_site_label_1
_geom_angle_atom_site_label_2
_geom_angle_atom_site_label_3
_geom_angle
_geom_angle_site_symmetry_3
C00F N003 C00I 124.7(2) .
C00F N003 C00T 117.4(2) .
C00I N003 C00T 117.8(2) .
C00Y O005 C01B 119.0(2) .
C00Z O007 C01C 118.2(3) .
C00U N008 C011 124.3(2) .
C00U N008 C017 117.5(2) .
C011 N008 C017 118.2(2) .
C00B C009 C00A 120.1(2) .
C00B C009 C00E 120.4(2) .
C00E C009 C00A 119.5(2) .
C009 C00A C00C 118.9(2) .
C009 C00A C00D 119.1(2) .
C00C C00A C00D 122.0(2) .
C009 C00B C00I 120.6(2) .
C00J C00B C009 119.7(2) .
C00J C00B C00I 119.6(2) .
C00A C00C C00D 119.0(2) 2_566
C00K C00C C00A 118.7(2) .
C00K C00C C00D 122.2(2) 2_566
C00A C00D C00C 118.95(19) 2_566
C00H C00D C00A 118.8(2) .
C00H C00D C00C 122.2(2) 2_566
C009 C00E C00F 120.0(2) .
C00G C00E C009 120.0(2) .
C00G C00E C00F 120.1(2) .
O001 C00F N003 120.4(2) .
O001 C00F C00E 122.3(2) .
N003 C00F C00E 117.3(2) .
C00E C00G H00G 119.6 .
C00E C00G C00H 120.8(2) .
C00H C00G H00G 119.6 .
C00D C00H H00H 119.1 .
C00G C00H C00D 121.7(2) .
C00G C00H H00H 119.1 .
O002 C00I N003 120.7(2) .
O002 C00I C00B 122.4(2) .
N003 C00I C00B 117.0(2) .
C00B C00J H00J 119.5 .
C00B C00J C00K 120.9(2) .
C00K C00J H00J 119.5 .
C00C C00K H00K 119.2 .
C00J C00K C00C 121.6(2) .
C00J C00K H00K 119.2 .
C00W C00L C00T 121.0(2) .
C015 C00L C00T 121.3(2) .
C015 C00L C00W 117.7(3) .
C00N C00M C00O 118.9(2) 2_667
C010 C00M C00N 118.2(3) .
C010 C00M C00O 122.9(2) 2_667
C00O C00N C00M 121.6(2) .
C00P C00N C00M 118.9(2) .
C00P C00N C00O 119.5(2) .
C00N C00O C00M 119.5(2) 2_667
C00X C00O C00M 121.8(2) 2_667
C00X C00O C00N 118.7(3) .
C00N C00P C00Q 119.5(2) .
C00R C00P C00N 120.7(2) .
C00R C00P C00Q 119.9(3) .
C00P C00Q C00U 119.9(2) .
C00S C00Q C00P 119.6(3) .
C00S C00Q C00U 120.4(2) .
C00P C00R C011 121.0(2) .
C014 C00R C00P 119.5(3) .
C014 C00R C011 119.5(3) .
C00Q C00S H00S 119.4 .
C00Q C00S C00X 121.3(2) .
C00X C00S H00S 119.4 .
N003 C00T C00L 111.90(19) .
N003 C00T H00A 109.2 .
N003 C00T H00B 109.2 .
C00L C00T H00A 109.2 .
C00L C00T H00B 109.2 .
H00A C00T H00B 107.9 .
O004 C00U N008 120.2(3) .
O004 C00U C00Q 121.9(3) .
N008 C00U C00Q 117.8(2) .
C013 C00V C017 121.4(3) .
C013 C00V C018 117.0(3) .
C018 C00V C017 121.6(3) .
C00L C00W H00W 119.4 .
C019 C00W C00L 121.1(3) .
C019 C00W H00W 119.4 .
C00O C00X H00X 119.3 .
C00S C00X C00O 121.4(3) .
C00S C00X H00X 119.3 .
O005 C00Y C012 124.8(3) .
O005 C00Y C01A 116.5(3) .
C012 C00Y C01A 118.8(3) .
O007 C00Z C019 115.5(3) .
C016 C00Z O007 124.5(3) .
C016 C00Z C019 120.0(3) .
C00M C010 H010 118.8 .
C014 C010 C00M 122.4(2) .
C014 C010 H010 118.8 .
O006 C011 N008 120.4(3) .
O006 C011 C00R 122.6(3) .
N008 C011 C00R 117.0(3) .
C00Y C012 H012 120.3 .
C013 C012 C00Y 119.3(3) .
C013 C012 H012 120.3 .
C00V C013 C012 122.6(3) .
C00V C013 H013 118.7 .
C012 C013 H013 118.7 .
C00R C014 C010 120.4(3) .
C00R C014 H014 119.8 .
C010 C014 H014 119.8 .
C00L C015 H015 119.2 .
C00L C015 C016 121.7(3) .
C016 C015 H015 119.2 .
C00Z C016 C015 119.4(3) .
C00Z C016 H016 120.3 .
C015 C016 H016 120.3 .
N008 C017 C00V 112.8(2) .
N008 C017 H01D 109.0 .
N008 C017 H01E 109.0 .
C00V C017 H01D 109.0 .
C00V C017 H01E 109.0 .
H01D C017 H01E 107.8 .
C00V C018 H018 119.4 .
C01A C018 C00V 121.3(3) .
C01A C018 H018 119.4 .
C00W C019 H019 119.9 .
C00Z C019 C00W 120.1(3) .
C00Z C019 H019 119.9 .
C00Y C01A H01F 119.5 .
C018 C01A C00Y 120.9(3) .
C018 C01A H01F 119.5 .
O005 C01B H01G 109.5 .
O005 C01B H01H 109.5 .
O005 C01B H01I 109.5 .
H01G C01B H01H 109.5 .
H01G C01B H01I 109.5 .
H01H C01B H01I 109.5 .
O007 C01C H01A 109.5 .
O007 C01C H01B 109.5 .
O007 C01C H01C 109.5 .
H01A C01C H01B 109.5 .
H01A C01C H01C 109.5 .
H01B C01C H01C 109.5 .

loop_
_geom_bond_atom_site_label_1
_geom_bond_atom_site_label_2
_geom_bond_distance
_geom_bond_site_symmetry_2
O001 C00F 1.219(3) .
O002 C00I 1.213(3) .
N003 C00F 1.394(3) .
N003 C00I 1.394(3) .
N003 C00T 1.482(3) .
O004 C00U 1.227(3) .
O005 C00Y 1.362(4) .
O005 C01B 1.426(4) .
O006 C011 1.212(3) .
O007 C00Z 1.373(3) .
O007 C01C 1.427(4) .
N008 C00U 1.392(4) .
N008 C011 1.400(3) .
N008 C017 1.481(4) .
C009 C00A 1.422(3) .
C009 C00B 1.403(3) .
C009 C00E 1.415(3) .
C00A C00C 1.424(3) .
C00A C00D 1.427(3) .
C00B C00I 1.477(4) .
C00B C00J 1.373(3) .
C00C C00D 1.469(3) 2_566
C00C C00K 1.387(3) .
C00D C00H 1.384(3) .
C00E C00F 1.479(4) .
C00E C00G 1.370(3) .
C00G H00G 0.9300 .
C00G C00H 1.382(3) .
C00H H00H 0.9300 .
C00J H00J 0.9300 .
C00J C00K 1.383(4) .
C00K H00K 0.9300 .
C00L C00T 1.501(4) .
C00L C00W 1.386(3) .
C00L C015 1.377(4) .
C00M C00N 1.432(3) .
C00M C00O 1.464(4) 2_667
C00M C010 1.388(4) .
C00N C00O 1.426(3) .
C00N C00P 1.418(4) .
C00O C00X 1.387(3) .
C00P C00Q 1.420(3) .
C00P C00R 1.408(4) .
C00Q C00S 1.368(4) .
C00Q C00U 1.471(4) .
C00R C011 1.470(4) .
C00R C014 1.377(3) .
C00S H00S 0.9300 .
C00S C00X 1.386(4) .
C00T H00A 0.9700 .
C00T H00B 0.9700 .
C00V C013 1.374(4) .
C00V C017 1.505(4) .
C00V C018 1.386(4) .
C00W H00W 0.9300 .
C00W C019 1.379(4) .
C00X H00X 0.9300 .
C00Y C012 1.379(4) .
C00Y C01A 1.382(4) .
C00Z C016 1.369(4) .
C00Z C019 1.377(4) .
C010 H010 0.9300 .
C010 C014 1.387(4) .
C012 H012 0.9300 .
C012 C013 1.377(4) .
C013 H013 0.9300 .
C014 H014 0.9300 .
C015 H015 0.9300 .
C015 C016 1.391(4) .
C016 H016 0.9300 .
C017 H01D 0.9700 .
C017 H01E 0.9700 .
C018 H018 0.9300 .
C018 C01A 1.365(5) .
C019 H019 0.9300 .
C01A H01F 0.9300 .
C01B H01G 0.9600 .
C01B H01H 0.9600 .
C01B H01I 0.9600 .
C01C H01A 0.9600 .
C01C H01B 0.9600 .
C01C H01C 0.9600 .
